data_7202116
loop_
_publ_author_name
'Zhang, Lai-Ping'
'Yang, Jin'
'Ma, Jian-Fang'
'Jia, Zhi-Fang'
'Xie, Yun-Peng'
'Wei, Guo-Hua'

_publ_section_title
;
 A series of 2D and 3D metal--organic frameworks based on different
 polycarboxylate anions and a flexible
 2,2&#x2032;-bis(1H-imidazolyl)ether ligand
;
_journal_issue 10
_journal_name_full CrystEngComm
_journal_page_first 1410
_journal_paper_doi 10.1039/b804578j
_journal_volume 10
_journal_year 2008
_chemical_formula_moiety 'C38 H40 Cu3 N8 O17'
_chemical_formula_sum 'C38 H40 Cu3 N8 O17'
_chemical_formula_weight 1071.40
_chemical_name_systematic
;
?
;
_space_group_IT_number 60
_symmetry_cell_setting orthorhombic
_symmetry_space_group_name_Hall '-P 2n 2ab'
_symmetry_space_group_name_H-M 'P b c n'
_atom_sites_solution_hydrogens geom
_atom_sites_solution_primary direct
_atom_sites_solution_secondary difmap
_audit_creation_method SHELXL-97
_cell_angle_alpha 90.00
_cell_angle_beta 90.00
_cell_angle_gamma 90.00
_cell_formula_units_Z 4
_cell_length_a 11.7668(16)
_cell_length_b 16.821(3)
_cell_length_c 20.579(3)
_cell_measurement_reflns_used 4672
_cell_measurement_temperature 293(2)
_cell_measurement_theta_max 27.5
_cell_measurement_theta_min 3.1
_cell_volume 4073.2(11)
_computing_cell_refinement PROCESS-AUTO
_computing_data_collection PROCESS-AUTO
_computing_data_reduction PROCESS-AUTO
_computing_structure_refinement 'SHELXL-97 (Sheldrick, 1997)'
_computing_structure_solution 'SHELXS-97 (Sheldrick, 1997)'
_diffrn_ambient_temperature 293(2)
_diffrn_detector_area_resol_mean 10.0
_diffrn_measured_fraction_theta_full 0.998
_diffrn_measured_fraction_theta_max 0.997
_diffrn_measurement_device_type 'Rigaku RAXIS-RAPID'
_diffrn_measurement_method '\w scan'
_diffrn_radiation_monochromator graphite
_diffrn_radiation_source 'fine-focus sealed tube'
_diffrn_radiation_type MoK\a
_diffrn_radiation_wavelength 0.71073
_diffrn_reflns_av_R_equivalents 0.2328
_diffrn_reflns_av_sigmaI/netI 0.1235
_diffrn_reflns_limit_h_max 14
_diffrn_reflns_limit_h_min -15
_diffrn_reflns_limit_k_max 21
_diffrn_reflns_limit_k_min -21
_diffrn_reflns_limit_l_max 26
_diffrn_reflns_limit_l_min -26
_diffrn_reflns_number 37393
_diffrn_reflns_theta_full 25.00
_diffrn_reflns_theta_max 27.48
_diffrn_reflns_theta_min 3.13
_exptl_absorpt_coefficient_mu 1.641
_exptl_absorpt_correction_T_max 0.953
_exptl_absorpt_correction_T_min 0.895
_exptl_absorpt_correction_type multi-scan
_exptl_absorpt_process_details
;
Higashi,T (1995) Program for absorption correction.
Rigaku Corporation, Tokyo, Japan.
;
_exptl_crystal_colour blue
_exptl_crystal_density_diffrn 1.747
_exptl_crystal_density_method 'not measured'
_exptl_crystal_description block
_exptl_crystal_F_000 2188
_exptl_crystal_size_max 0.232
_exptl_crystal_size_mid 0.058
_exptl_crystal_size_min 0.032
_refine_diff_density_max 1.158
_refine_diff_density_min -0.852
_refine_diff_density_rms 0.113
_refine_ls_extinction_method none
_refine_ls_goodness_of_fit_ref 0.955
_refine_ls_hydrogen_treatment mixed
_refine_ls_matrix_type full
_refine_ls_number_parameters 308
_refine_ls_number_reflns 4672
_refine_ls_number_restraints 3
_refine_ls_restrained_S_all 0.954
_refine_ls_R_factor_all 0.1394
_refine_ls_R_factor_gt 0.0603
_refine_ls_shift/su_max 0.001
_refine_ls_shift/su_mean 0.000
_refine_ls_structure_factor_coef Fsqd
_refine_ls_weighting_details 'calc w=1/[\s^2^(Fo^2^)+(0.0605P)^2^+0.0000P] where P=(Fo^2^+2Fc^2^)/3'
_refine_ls_weighting_scheme calc
_refine_ls_wR_factor_gt 0.1188
_refine_ls_wR_factor_ref 0.1442
_reflns_number_gt 2418
_reflns_number_total 4672
_reflns_threshold_expression >2sigma(I)
_cod_data_source_file b804578j.txt
_cod_data_source_block Compound-8
_cod_original_cell_volume 4073.1(11)
_cod_original_sg_symbol_Hall '-P 2n 2ab '
_cod_original_sg_symbol_H-M 'P b c n '
_cod_database_code 7202116

loop_
_symmetry_equiv_pos_as_xyz
'x, y, z'
'-x+1/2, -y+1/2, z+1/2'
'x+1/2, -y+1/2, -z'
'-x, y, -z+1/2'
'-x, -y, -z'
'x-1/2, y-1/2, -z-1/2'
'-x-1/2, y-1/2, z'
'x, -y, z-1/2'

loop_
_atom_site_label
_atom_site_type_symbol
_atom_site_fract_x
_atom_site_fract_y
_atom_site_fract_z
_atom_site_U_iso_or_equiv
_atom_site_adp_type
_atom_site_occupancy
_atom_site_symmetry_multiplicity
_atom_site_calc_flag
_atom_site_refinement_flags
_atom_site_disorder_assembly
_atom_site_disorder_group
C1 C 0.5979(4) 0.9372(3) 0.6618(3) 0.0231(12) Uani 1 1 d . . .
C2 C 0.5212(4) 0.8649(3) 0.6644(3) 0.0200(12) Uani 1 1 d . . .
C3 C 0.4053(4) 0.8738(3) 0.6755(2) 0.0201(12) Uani 1 1 d . . .
H3 H 0.3742 0.9246 0.6771 0.024 Uiso 1 1 calc R . .
C4 C 0.3348(4) 0.8082(3) 0.6845(2) 0.0164(11) Uani 1 1 d . . .
C5 C 0.2097(4) 0.8190(3) 0.7018(3) 0.0240(12) Uani 1 1 d . . .
C7 C 0.4951(4) 0.7222(3) 0.6649(2) 0.0184(11) Uani 1 1 d . . .
C6 C 0.3811(4) 0.7332(3) 0.6790(3) 0.0219(12) Uani 1 1 d . . .
H6 H 0.3348 0.6890 0.6850 0.026 Uiso 1 1 calc R . .
C9 C 0.5427(4) 0.6388(3) 0.6613(3) 0.0199(11) Uani 1 1 d . . .
C10 C 0.7879(6) 0.4764(4) 0.5242(3) 0.0432(16) Uani 1 1 d . . .
H10 H 0.8526 0.4519 0.5408 0.052 Uiso 1 1 calc R . .
C11 C 0.6346(6) 0.5413(4) 0.5167(3) 0.0477(18) Uani 1 1 d . . .
H11 H 0.5709 0.5715 0.5271 0.057 Uiso 1 1 calc R . .
C12 C 0.6618(6) 0.5158(4) 0.4566(3) 0.054(2) Uani 1 1 d . . .
H12 H 0.6206 0.5247 0.4187 0.064 Uiso 1 1 calc R . .
C13 C 0.8169(6) 0.4306(4) 0.4091(3) 0.0460(18) Uani 1 1 d . . .
H13A H 0.8860 0.4583 0.3968 0.055 Uiso 1 1 calc R . .
H13B H 0.7675 0.4289 0.3714 0.055 Uiso 1 1 calc R . .
C14 C 0.8456(7) 0.3480(4) 0.4291(4) 0.058(2) Uani 1 1 d . . .
H14A H 0.8723 0.3184 0.3917 0.069 Uiso 1 1 calc R . .
H14B H 0.9063 0.3493 0.4610 0.069 Uiso 1 1 calc R . .
C15 C 0.7792(7) 0.2343(4) 0.4824(4) 0.062(2) Uani 1 1 d . . .
H15A H 0.8328 0.2393 0.5179 0.075 Uiso 1 1 calc R . .
H15B H 0.8112 0.1992 0.4497 0.075 Uiso 1 1 calc R . .
C16 C 0.6678(6) 0.2033(4) 0.5061(3) 0.0506(19) Uani 1 1 d . . .
H16A H 0.6130 0.2057 0.4709 0.061 Uiso 1 1 calc R . .
H16B H 0.6767 0.1479 0.5183 0.061 Uiso 1 1 calc R . .
C17 C 0.5856(6) 0.3254(4) 0.5610(3) 0.0414(17) Uani 1 1 d . . .
H17 H 0.5858 0.3600 0.5257 0.050 Uiso 1 1 calc R . .
C18 C 0.5477(5) 0.3406(4) 0.6222(3) 0.0382(16) Uani 1 1 d . . .
H18 H 0.5180 0.3889 0.6362 0.046 Uiso 1 1 calc R . .
C19 C 0.6071(5) 0.2211(4) 0.6233(3) 0.0387(16) Uani 1 1 d . . .
H19 H 0.6272 0.1705 0.6374 0.046 Uiso 1 1 calc R . .
C8 C 0.5665(4) 0.7889(3) 0.6594(2) 0.0202(11) Uani 1 1 d . . .
H8 H 0.6440 0.7822 0.6524 0.024 Uiso 1 1 calc R . .
N1 N 0.7157(4) 0.5158(3) 0.5604(2) 0.0333(11) Uani 1 1 d . . .
N2 N 0.7601(4) 0.4748(3) 0.4616(2) 0.0361(12) Uani 1 1 d . . .
N3 N 0.6234(4) 0.2482(3) 0.5622(2) 0.0360(12) Uani 1 1 d . . .
N4 N 0.5597(4) 0.2746(3) 0.6601(2) 0.0296(11) Uani 1 1 d . . .
O1 O 0.1577(3) 0.7552(2) 0.71703(19) 0.0310(9) Uani 1 1 d . . .
O2 O 0.1656(3) 0.8860(2) 0.6994(2) 0.0379(11) Uani 1 1 d . . .
O1W O 0.6947(4) 0.5249(2) 0.7502(2) 0.0383(10) Uani 1 1 d D . .
O3 O 0.5560(3) 1.0044(2) 0.6551(2) 0.0370(10) Uani 1 1 d . . .
O2W O 0.0000 0.6232(4) 0.7500 0.060(2) Uani 1 2 d S . .
O4 O 0.7037(3) 0.9246(2) 0.66451(18) 0.0267(9) Uani 1 1 d . . .
O5 O 0.6500(3) 0.6319(2) 0.6502(2) 0.0317(10) Uani 1 1 d . . .
O6 O 0.4798(3) 0.5803(2) 0.6690(2) 0.0358(11) Uani 1 1 d . . .
O7 O 0.7536(4) 0.3108(3) 0.4550(2) 0.0629(15) Uani 1 1 d . . .
Cu1 Cu 0.0000 0.76113(6) 0.7500 0.0241(2) Uani 1 2 d S . .
Cu2 Cu 0.71275(6) 0.52499(4) 0.65565(3) 0.02547(19) Uani 1 1 d . . .
H1A H 0.634(3) 0.551(2) 0.762(3) 0.038 Uiso 1 1 d D . .
H1B H 0.687(4) 0.4745(14) 0.762(3) 0.038 Uiso 1 1 d D . .
H2A H -0.006(6) 0.588(3) 0.725(3) 0.038 Uiso 1 1 d . . .

loop_
_atom_site_aniso_label
_atom_site_aniso_U_11
_atom_site_aniso_U_22
_atom_site_aniso_U_33
_atom_site_aniso_U_23
_atom_site_aniso_U_13
_atom_site_aniso_U_12
C1 0.019(3) 0.021(3) 0.030(3) -0.002(3) 0.003(2) 0.001(2)
C2 0.017(3) 0.017(2) 0.026(3) 0.000(2) 0.000(2) -0.002(2)
C3 0.019(3) 0.018(3) 0.023(3) -0.001(2) 0.001(2) 0.003(2)
C4 0.010(2) 0.021(3) 0.018(3) -0.001(2) -0.001(2) 0.003(2)
C5 0.015(3) 0.033(3) 0.024(3) -0.004(2) -0.002(2) -0.001(3)
C7 0.017(2) 0.016(2) 0.022(3) 0.003(2) -0.002(2) 0.004(2)
C6 0.014(2) 0.021(3) 0.031(3) 0.005(2) 0.001(2) -0.002(2)
C9 0.017(3) 0.019(3) 0.024(3) 0.003(2) -0.003(2) -0.004(2)
C10 0.046(4) 0.052(4) 0.031(4) 0.003(3) -0.009(3) 0.014(4)
C11 0.042(4) 0.055(5) 0.046(5) 0.002(3) -0.005(3) 0.012(3)
C12 0.053(5) 0.065(5) 0.042(5) 0.002(4) -0.015(4) 0.016(4)
C13 0.063(5) 0.043(4) 0.032(4) -0.003(3) 0.014(3) -0.015(4)
C14 0.069(5) 0.057(5) 0.048(5) -0.013(4) 0.026(4) 0.002(4)
C15 0.086(6) 0.044(5) 0.057(5) 0.002(4) 0.028(5) 0.023(4)
C16 0.070(5) 0.040(4) 0.042(4) -0.004(3) 0.011(4) 0.015(4)
C17 0.048(4) 0.042(4) 0.034(4) 0.012(3) 0.010(3) 0.012(3)
C18 0.030(3) 0.033(4) 0.051(4) 0.009(3) 0.003(3) 0.005(3)
C19 0.048(4) 0.034(4) 0.034(4) 0.006(3) 0.001(3) 0.009(3)
C8 0.011(2) 0.025(3) 0.025(3) -0.005(2) -0.001(2) 0.001(2)
N1 0.039(3) 0.026(3) 0.035(3) 0.000(2) -0.002(3) 0.006(2)
N2 0.042(3) 0.042(3) 0.024(3) 0.002(3) 0.004(2) -0.001(3)
N3 0.048(3) 0.031(3) 0.029(3) 0.003(2) 0.004(2) 0.009(3)
N4 0.020(2) 0.038(3) 0.031(3) 0.007(2) -0.007(2) -0.002(2)
O1 0.022(2) 0.035(2) 0.036(2) 0.0027(19) 0.0086(18) 0.0012(19)
O2 0.023(2) 0.033(2) 0.057(3) -0.012(2) -0.006(2) 0.0069(18)
O1W 0.045(3) 0.027(2) 0.043(3) 0.002(2) 0.011(2) 0.013(2)
O3 0.040(2) 0.0161(19) 0.055(3) 0.003(2) 0.001(2) 0.0016(18)
O2W 0.093(6) 0.023(4) 0.064(6) 0.000 -0.031(5) 0.000
O4 0.0151(19) 0.027(2) 0.039(2) 0.0012(18) -0.0032(17) -0.0096(17)
O5 0.029(2) 0.021(2) 0.045(3) 0.0063(19) 0.007(2) 0.0071(17)
O6 0.029(2) 0.0170(19) 0.061(3) 0.0046(19) 0.006(2) -0.0037(17)
O7 0.073(4) 0.050(3) 0.066(4) 0.002(3) 0.030(3) 0.006(3)
Cu1 0.0151(4) 0.0300(5) 0.0270(5) 0.000 0.0041(4) 0.000
Cu2 0.0241(4) 0.0177(3) 0.0347(4) 0.0011(3) 0.0016(3) 0.0057(3)

loop_
_atom_type_symbol
_atom_type_description
_atom_type_scat_dispersion_real
_atom_type_scat_dispersion_imag
_atom_type_scat_source
C C 0.0033 0.0016 'International Tables Vol C Tables 4.2.6.8 and 6.1.1.4'
H H 0.0000 0.0000 'International Tables Vol C Tables 4.2.6.8 and 6.1.1.4'
N N 0.0061 0.0033 'International Tables Vol C Tables 4.2.6.8 and 6.1.1.4'
O O 0.0106 0.0060 'International Tables Vol C Tables 4.2.6.8 and 6.1.1.4'
Cu Cu 0.3201 1.2651 'International Tables Vol C Tables 4.2.6.8 and 6.1.1.4'

loop_
_geom_angle_atom_site_label_1
_geom_angle_atom_site_label_2
_geom_angle_atom_site_label_3
_geom_angle
_geom_angle_site_symmetry_1
_geom_angle_site_symmetry_3
_geom_angle_publ_flag
O3 C1 O4 123.3(5) . . ?
O3 C1 C2 119.9(5) . . ?
O4 C1 C2 116.8(4) . . ?
C8 C2 C3 119.2(5) . . ?
C8 C2 C1 120.5(4) . . ?
C3 C2 C1 120.2(4) . . ?
C2 C3 C4 121.3(5) . . ?
C2 C3 H3 119.4 . . ?
C4 C3 H3 119.4 . . ?
C6 C4 C3 118.7(4) . . ?
C6 C4 C5 120.6(5) . . ?
C3 C4 C5 120.7(4) . . ?
O2 C5 O1 125.0(5) . . ?
O2 C5 C4 120.1(5) . . ?
O1 C5 C4 114.9(5) . . ?
C6 C7 C8 119.3(4) . . ?
C6 C7 C9 119.5(4) . . ?
C8 C7 C9 121.0(4) . . ?
C4 C6 C7 121.4(5) . . ?
C4 C6 H6 119.3 . . ?
C7 C6 H6 119.3 . . ?
O6 C9 O5 122.4(5) . . ?
O6 C9 C7 120.5(5) . . ?
O5 C9 C7 117.0(4) . . ?
N1 C10 N2 113.7(6) . . ?
N1 C10 H10 123.2 . . ?
N2 C10 H10 123.2 . . ?
C12 C11 N1 109.6(6) . . ?
C12 C11 H11 125.2 . . ?
N1 C11 H11 125.2 . . ?
C11 C12 N2 107.2(6) . . ?
C11 C12 H12 126.4 . . ?
N2 C12 H12 126.4 . . ?
N2 C13 C14 111.7(5) . . ?
N2 C13 H13A 109.3 . . ?
C14 C13 H13A 109.3 . . ?
N2 C13 H13B 109.3 . . ?
C14 C13 H13B 109.3 . . ?
H13A C13 H13B 107.9 . . ?
O7 C14 C13 111.0(6) . . ?
O7 C14 H14A 109.4 . . ?
C13 C14 H14A 109.4 . . ?
O7 C14 H14B 109.4 . . ?
C13 C14 H14B 109.4 . . ?
H14A C14 H14B 108.0 . . ?
O7 C15 C16 104.9(6) . . ?
O7 C15 H15A 110.8 . . ?
C16 C15 H15A 110.8 . . ?
O7 C15 H15B 110.8 . . ?
C16 C15 H15B 110.8 . . ?
H15A C15 H15B 108.8 . . ?
N3 C16 C15 112.8(6) . . ?
N3 C16 H16A 109.0 . . ?
C15 C16 H16A 109.0 . . ?
N3 C16 H16B 109.0 . . ?
C15 C16 H16B 109.0 . . ?
H16A C16 H16B 107.8 . . ?
C18 C17 N3 105.5(5) . . ?
C18 C17 H17 127.2 . . ?
N3 C17 H17 127.2 . . ?
C17 C18 N4 109.9(6) . . ?
C17 C18 H18 125.0 . . ?
N4 C18 H18 125.0 . . ?
N4 C19 N3 111.6(5) . . ?
N4 C19 H19 124.2 . . ?
N3 C19 H19 124.2 . . ?
C2 C8 C7 119.9(4) . . ?
C2 C8 H8 120.0 . . ?
C7 C8 H8 120.0 . . ?
C10 N1 C11 103.6(5) . . ?
C10 N1 Cu2 128.2(4) . . ?
C11 N1 Cu2 127.8(5) . . ?
C10 N2 C12 105.9(6) . . ?
C10 N2 C13 127.6(6) . . ?
C12 N2 C13 126.2(6) . . ?
C19 N3 C17 106.8(5) . . ?
C19 N3 C16 127.3(5) . . ?
C17 N3 C16 125.8(5) . . ?
C19 N4 C18 106.0(5) . . ?
C19 N4 Cu1 127.7(4) . 6_657 ?
C18 N4 Cu1 125.9(4) . 6_657 ?
C5 O1 Cu1 119.5(4) . . ?
Cu2 O1W H1A 111(4) . . ?
Cu2 O1W H1B 107(4) . . ?
H1A O1W H1B 109(3) . . ?
Cu1 O2W H2A 139(4) . . ?
C1 O4 Cu2 110.2(3) . 7_765 ?
C9 O5 Cu2 116.4(3) . . ?
C14 O7 C15 113.5(6) . . ?
O1 Cu1 O1 174.2(2) 4_556 . ?
O1 Cu1 N4 89.62(17) 4_556 7_665 ?
O1 Cu1 N4 91.04(17) . 7_665 ?
O1 Cu1 N4 91.04(17) 4_556 6_567 ?
O1 Cu1 N4 89.62(17) . 6_567 ?
N4 Cu1 N4 166.9(3) 7_665 6_567 ?
O1 Cu1 O2W 87.10(12) 4_556 . ?
O1 Cu1 O2W 87.10(12) . . ?
N4 Cu1 O2W 96.55(14) 7_665 . ?
N4 Cu1 O2W 96.55(14) 6_567 . ?
O5 Cu2 O1W 91.00(17) . . ?
O5 Cu2 O4 171.88(16) . 7_755 ?
O1W Cu2 O4 87.76(16) . 7_755 ?
O5 Cu2 N1 91.25(18) . . ?
O1W Cu2 N1 173.1(2) . . ?
O4 Cu2 N1 90.92(18) 7_755 . ?

loop_
_geom_bond_atom_site_label_1
_geom_bond_atom_site_label_2
_geom_bond_distance
_geom_bond_site_symmetry_2
_geom_bond_publ_flag
C1 O3 1.242(6) . ?
C1 O4 1.263(6) . ?
C1 C2 1.515(7) . ?
C2 C8 1.388(7) . ?
C2 C3 1.392(7) . ?
C3 C4 1.393(7) . ?
C3 H3 0.9300 . ?
C4 C6 1.378(7) . ?
C4 C5 1.526(7) . ?
C5 O2 1.242(6) . ?
C5 O1 1.274(6) . ?
C7 C6 1.385(7) . ?
C7 C8 1.406(7) . ?
C7 C9 1.513(7) . ?
C6 H6 0.9300 . ?
C9 O6 1.241(6) . ?
C9 O5 1.288(6) . ?
C10 N1 1.310(8) . ?
C10 N2 1.330(7) . ?
C10 H10 0.9300 . ?
C11 C12 1.348(9) . ?
C11 N1 1.379(8) . ?
C11 H11 0.9300 . ?
C12 N2 1.350(8) . ?
C12 H12 0.9300 . ?
C13 N2 1.472(7) . ?
C13 C14 1.488(9) . ?
C13 H13A 0.9700 . ?
C13 H13B 0.9700 . ?
C14 O7 1.359(8) . ?
C14 H14A 0.9700 . ?
C14 H14B 0.9700 . ?
C15 O7 1.437(8) . ?
C15 C16 1.493(10) . ?
C15 H15A 0.9700 . ?
C15 H15B 0.9700 . ?
C16 N3 1.475(8) . ?
C16 H16A 0.9700 . ?
C16 H16B 0.9700 . ?
C17 C18 1.362(9) . ?
C17 N3 1.373(7) . ?
C17 H17 0.9300 . ?
C18 N4 1.363(7) . ?
C18 H18 0.9300 . ?
C19 N4 1.302(7) . ?
C19 N3 1.352(8) . ?
C19 H19 0.9300 . ?
C8 H8 0.9300 . ?
N1 Cu2 1.966(5) . ?
N4 Cu1 1.992(5) 6_657 ?
O1 Cu1 1.979(3) . ?
O1W Cu2 1.957(4) . ?
O1W H1A 0.87(4) . ?
O1W H1B 0.886(19) . ?
O2W Cu1 2.320(6) . ?
O2W H2A 0.78(5) . ?
O4 Cu2 1.963(3) 7_765 ?
O5 Cu2 1.948(4) . ?
Cu1 O1 1.979(4) 4_556 ?
Cu1 N4 1.992(5) 7_665 ?
Cu1 N4 1.992(5) 6_567 ?
Cu2 O4 1.963(3) 7_755 ?

loop_
_geom_hbond_atom_site_label_D
_geom_hbond_atom_site_label_H
_geom_hbond_atom_site_label_A
_geom_hbond_distance_DH
_geom_hbond_distance_HA
_geom_hbond_distance_DA
_geom_hbond_angle_DHA
_geom_hbond_site_symmetry_A
O1W H1A O6 0.87(4) 2.01(3) 2.803(5) 149(5) 4_656
O2W H2A O3 0.78(5) 2.10(6) 2.870(6) 168(7) 7_655

loop_
_geom_torsion_atom_site_label_1
_geom_torsion_atom_site_label_2
_geom_torsion_atom_site_label_3
_geom_torsion_atom_site_label_4
_geom_torsion
_geom_torsion_site_symmetry_1
_geom_torsion_site_symmetry_2
_geom_torsion_site_symmetry_3
_geom_torsion_site_symmetry_4
_geom_torsion_publ_flag
O3 C1 C2 C8 167.7(5) . . . . ?
O4 C1 C2 C8 -10.0(8) . . . . ?
O3 C1 C2 C3 -16.0(8) . . . . ?
O4 C1 C2 C3 166.3(5) . . . . ?
C8 C2 C3 C4 2.7(8) . . . . ?
C1 C2 C3 C4 -173.6(5) . . . . ?
C2 C3 C4 C6 -3.0(8) . . . . ?
C2 C3 C4 C5 175.3(5) . . . . ?
C6 C4 C5 O2 -171.9(5) . . . . ?
C3 C4 C5 O2 9.9(8) . . . . ?
C6 C4 C5 O1 7.0(7) . . . . ?
C3 C4 C5 O1 -171.2(5) . . . . ?
C3 C4 C6 C7 -0.1(8) . . . . ?
C5 C4 C6 C7 -178.4(5) . . . . ?
C8 C7 C6 C4 3.4(8) . . . . ?
C9 C7 C6 C4 178.3(5) . . . . ?
C6 C7 C9 O6 2.1(8) . . . . ?
C8 C7 C9 O6 176.9(5) . . . . ?
C6 C7 C9 O5 -177.7(5) . . . . ?
C8 C7 C9 O5 -3.0(7) . . . . ?
N1 C11 C12 N2 -0.5(8) . . . . ?
N2 C13 C14 O7 50.7(8) . . . . ?
O7 C15 C16 N3 -68.6(7) . . . . ?
N3 C17 C18 N4 -1.0(7) . . . . ?
C3 C2 C8 C7 0.7(8) . . . . ?
C1 C2 C8 C7 177.0(5) . . . . ?
C6 C7 C8 C2 -3.7(8) . . . . ?
C9 C7 C8 C2 -178.5(5) . . . . ?
N2 C10 N1 C11 0.1(8) . . . . ?
N2 C10 N1 Cu2 173.2(4) . . . . ?
C12 C11 N1 C10 0.2(8) . . . . ?
C12 C11 N1 Cu2 -172.9(5) . . . . ?
N1 C10 N2 C12 -0.4(8) . . . . ?
N1 C10 N2 C13 -174.5(6) . . . . ?
C11 C12 N2 C10 0.5(8) . . . . ?
C11 C12 N2 C13 174.7(6) . . . . ?
C14 C13 N2 C10 43.8(9) . . . . ?
C14 C13 N2 C12 -129.2(7) . . . . ?
N4 C19 N3 C17 1.4(7) . . . . ?
N4 C19 N3 C16 -175.8(6) . . . . ?
C18 C17 N3 C19 -0.2(7) . . . . ?
C18 C17 N3 C16 177.1(6) . . . . ?
C15 C16 N3 C19 -115.1(7) . . . . ?
C15 C16 N3 C17 68.1(9) . . . . ?
N3 C19 N4 C18 -2.0(7) . . . . ?
N3 C19 N4 Cu1 171.6(4) . . . 6_657 ?
C17 C18 N4 C19 1.8(7) . . . . ?
C17 C18 N4 Cu1 -172.0(4) . . . 6_657 ?
O2 C5 O1 Cu1 -7.9(7) . . . . ?
C4 C5 O1 Cu1 173.3(3) . . . . ?
O3 C1 O4 Cu2 -0.7(7) . . . 7_765 ?
C2 C1 O4 Cu2 176.9(4) . . . 7_765 ?
O6 C9 O5 Cu2 -6.7(7) . . . . ?
C7 C9 O5 Cu2 173.2(3) . . . . ?
C13 C14 O7 C15 -172.9(6) . . . . ?
C16 C15 O7 C14 -178.5(6) . . . . ?
C5 O1 Cu1 N4 79.1(4) . . . 7_665 ?
C5 O1 Cu1 N4 -87.8(4) . . . 6_567 ?
C5 O1 Cu1 O2W 175.6(4) . . . . ?
C9 O5 Cu2 O1W -71.1(4) . . . . ?
C9 O5 Cu2 N1 102.4(4) . . . . ?
C10 N1 Cu2 O5 148.0(6) . . . . ?
C11 N1 Cu2 O5 -40.5(5) . . . . ?
C10 N1 Cu2 O4 -24.2(6) . . . 7_755 ?
C11 N1 Cu2 O4 147.3(5) . . . 7_755 ?
